data_4101207
_journal_name_full 'Journal of the American Chemical Society'
_journal_paper_doi 10.1021/ja057012a
_journal_year 2006
_chemical_formula_sum 'C34 H50 N2 O3 S Si'
_chemical_formula_weight 594.91
_space_group_IT_number 78
_symmetry_cell_setting tetragonal
_symmetry_space_group_name_Hall 'P 4cw'
_symmetry_space_group_name_H-M 'P 43'
_cell_angle_alpha 90.00
_cell_angle_beta 90.00
_cell_angle_gamma 90.00
_cell_formula_units_Z 4
_cell_length_a 11.2860(10)
_cell_length_b 11.2860(10)
_cell_length_c 27.256(2)
_cell_measurement_temperature 293(2)
_cell_volume 3471.7(5)
_diffrn_ambient_temperature 293(2)
_exptl_crystal_density_diffrn 1.138
_cod_database_code 4101207

loop_
_symmetry_equiv_pos_as_xyz
'x, y, z'
'-x, -y, z+1/2'
'-y, x, z+3/4'
'y, -x, z+1/4'

loop_
_atom_site_label
_atom_site_type_symbol
_atom_site_fract_x
_atom_site_fract_y
_atom_site_fract_z
_atom_site_U_iso_or_equiv
_atom_site_adp_type
_atom_site_occupancy
_atom_site_symmetry_multiplicity
_atom_site_calc_flag
_atom_site_refinement_flags
_atom_site_disorder_assembly
_atom_site_disorder_group
C1 C 0.8189(4) 1.0584(3) 0.01844(12) 0.0605(8) Uani 1 1 d . . .
C2 C 0.7113(4) 0.7490(3) -0.07294(14) 0.0665(9) Uani 1 1 d . . .
C3 C 0.7256(3) 0.8662(3) -0.08805(13) 0.0603(8) Uani 1 1 d . . .
C4 C 0.8006(3) 0.9522(3) -0.06038(12) 0.0587(7) Uani 1 1 d . . .
H4A H 0.8207 1.0187 -0.0819 0.070 Uiso 1 1 calc R . .
C5 C 0.7348(3) 0.9986(3) -0.01580(12) 0.0570(7) Uani 1 1 d . . .
H5A H 0.6990 0.9312 0.0013 0.068 Uiso 1 1 calc R . .
C6 C 0.6366(4) 1.0860(4) -0.02916(17) 0.0781(11) Uani 1 1 d . . .
H6A H 0.5883 1.1011 -0.0004 0.094 Uiso 1 1 calc R . .
H6B H 0.5862 1.0509 -0.0540 0.094 Uiso 1 1 calc R . .
C7 C 0.6861(5) 1.2034(4) -0.0483(2) 0.0923(14) Uani 1 1 d . . .
H7A H 0.7241 1.1900 -0.0798 0.111 Uiso 1 1 calc R . .
H7B H 0.6211 1.2583 -0.0535 0.111 Uiso 1 1 calc R . .
C8 C 0.7728(6) 1.2575(4) -0.0141(2) 0.0979(16) Uani 1 1 d . . .
H8A H 0.7322 1.2822 0.0155 0.117 Uiso 1 1 calc R . .
H8B H 0.8071 1.3274 -0.0292 0.117 Uiso 1 1 calc R . .
C9 C 0.8708(5) 1.1713(4) -0.00096(16) 0.0791(11) Uani 1 1 d . . .
H9A H 0.9182 1.1545 -0.0298 0.095 Uiso 1 1 calc R . .
H9B H 0.9219 1.2064 0.0237 0.095 Uiso 1 1 calc R . .
C10 C 0.7205(7) 0.5793(5) -0.0326(3) 0.1077(19) Uani 1 1 d . . .
H10A H 0.7422 0.5235 -0.0092 0.129 Uiso 1 1 calc R . .
C11 C 0.6471(7) 0.5594(5) -0.0708(3) 0.1109(19) Uani 1 1 d . . .
H11A H 0.6086 0.4888 -0.0782 0.133 Uiso 1 1 calc R . .
C12 C 0.6402(5) 0.6660(4) -0.09715(18) 0.0863(13) Uani 1 1 d . . .
C13 C 0.5775(6) 0.7045(6) -0.1381(2) 0.1023(17) Uani 1 1 d . . .
H13A H 0.5277 0.6529 -0.1549 0.123 Uiso 1 1 calc R . .
C14 C 0.5900(5) 0.8197(6) -0.1534(2) 0.0999(16) Uani 1 1 d . . .
H14A H 0.5480 0.8456 -0.1807 0.120 Uiso 1 1 calc R . .
C15 C 0.6644(4) 0.8995(4) -0.12878(15) 0.0770(10) Uani 1 1 d . . .
H15A H 0.6721 0.9765 -0.1405 0.092 Uiso 1 1 calc R . .
C16 C 0.8395(4) 1.0266(3) 0.06367(13) 0.0666(9) Uani 1 1 d . . .
H16A H 0.8902 1.0736 0.0822 0.080 Uiso 1 1 calc R . .
C17 C 0.6236(4) 0.9311(3) 0.09296(15) 0.0690(9) Uani 1 1 d . . .
C18 C 0.5826(5) 1.0358(4) 0.11339(18) 0.0815(11) Uani 1 1 d . . .
H18A H 0.6362 1.0916 0.1252 0.098 Uiso 1 1 calc R . .
C19 C 0.4628(6) 1.0575(6) 0.1162(2) 0.0980(15) Uani 1 1 d . . .
H19A H 0.4370 1.1288 0.1296 0.118 Uiso 1 1 calc R . .
C20 C 0.3804(6) 0.9773(7) 0.1000(2) 0.1035(16) Uani 1 1 d . . .
C21 C 0.4206(6) 0.8760(6) 0.0789(3) 0.1100(19) Uani 1 1 d . . .
H21A H 0.3662 0.8214 0.0668 0.132 Uiso 1 1 calc R . .
C22 C 0.5429(5) 0.8515(5) 0.0748(2) 0.0911(14) Uani 1 1 d . . .
H22A H 0.5686 0.7819 0.0599 0.109 Uiso 1 1 calc R . .
C23 C 0.2484(7) 0.9995(9) 0.1052(4) 0.143(3) Uani 1 1 d . . .
H23A H 0.2055 0.9340 0.0915 0.172 Uiso 1 1 calc R . .
H23B H 0.2276 1.0708 0.0881 0.172 Uiso 1 1 calc R . .
H23C H 0.2287 1.0076 0.1393 0.172 Uiso 1 1 calc R . .
C24 C 0.7937(4) 0.8125(4) 0.17525(15) 0.0752(10) Uani 1 1 d . . .
H24A H 0.7418 0.7590 0.1568 0.090 Uiso 1 1 calc R . .
C25 C 0.7216(5) 0.8701(5) 0.21547(18) 0.0901(13) Uani 1 1 d . A .
H25A H 0.7738 0.9132 0.2374 0.108 Uiso 1 1 calc R . .
H25B H 0.6663 0.9261 0.2012 0.108 Uiso 1 1 calc R . .
C26A C 0.465(4) 0.931(4) 0.2512(17) 0.41(4) Uani 0.624(9) 1 d P A 1
H26A H 0.4482 0.9215 0.2168 0.493 Uiso 0.624(9) 1 calc PR A 1
H26B H 0.5119 1.0006 0.2561 0.493 Uiso 0.624(9) 1 calc PR A 1
H26C H 0.3913 0.9388 0.2688 0.493 Uiso 0.624(9) 1 calc PR A 1
C26B C 0.425(4) 0.930(3) 0.2443(9) 0.166(15) Uani 0.376(9) 1 d P A 2
H26D H 0.4478 0.9713 0.2736 0.199 Uiso 0.376(9) 1 calc PR A 2
H26E H 0.3403 0.9183 0.2445 0.199 Uiso 0.376(9) 1 calc PR A 2
H26F H 0.4462 0.9764 0.2161 0.199 Uiso 0.376(9) 1 calc PR A 2
C27A C 0.567(3) 0.825(3) 0.3346(7) 0.211(12) Uani 0.624(9) 1 d P A 1
H27A H 0.6076 0.7563 0.3474 0.253 Uiso 0.624(9) 1 calc PR A 1
H27B H 0.4933 0.8346 0.3514 0.253 Uiso 0.624(9) 1 calc PR A 1
H27C H 0.6157 0.8937 0.3396 0.253 Uiso 0.624(9) 1 calc PR A 1
C27B C 0.472(2) 0.683(3) 0.1875(8) 0.149(11) Uani 0.376(9) 1 d P A 2
H27D H 0.4878 0.7271 0.1580 0.179 Uiso 0.376(9) 1 calc PR A 2
H27E H 0.3906 0.6594 0.1880 0.179 Uiso 0.376(9) 1 calc PR A 2
H27F H 0.5219 0.6142 0.1883 0.179 Uiso 0.376(9) 1 calc PR A 2
C28A C 0.4438(17) 0.683(2) 0.2621(9) 0.179(8) Uani 0.624(9) 1 d P A 1
C28B C 0.4702(16) 0.6855(16) 0.2971(9) 0.104(5) Uani 0.376(9) 1 d P A 2
C29A C 0.335(3) 0.677(4) 0.2965(14) 0.26(2) Uani 0.624(9) 1 d P A 1
H29A H 0.3595 0.6930 0.3296 0.307 Uiso 0.624(9) 1 calc PR A 1
H29B H 0.3004 0.5995 0.2948 0.307 Uiso 0.624(9) 1 calc PR A 1
H29C H 0.2777 0.7350 0.2865 0.307 Uiso 0.624(9) 1 calc PR A 1
C29B C 0.323(5) 0.707(8) 0.304(3) 0.32(5) Uani 0.376(9) 1 d P A 2
H29D H 0.2902 0.7366 0.2738 0.384 Uiso 0.376(9) 1 calc PR A 2
H29E H 0.3091 0.7633 0.3297 0.384 Uiso 0.376(9) 1 calc PR A 2
H29F H 0.2854 0.6331 0.3121 0.384 Uiso 0.376(9) 1 calc PR A 2
C30A C 0.408(3) 0.661(3) 0.2093(11) 0.237(14) Uani 0.624(9) 1 d P A 1
H30A H 0.4779 0.6569 0.1892 0.285 Uiso 0.624(9) 1 calc PR A 1
H30B H 0.3591 0.7255 0.1982 0.285 Uiso 0.624(9) 1 calc PR A 1
H30C H 0.3650 0.5884 0.2071 0.285 Uiso 0.624(9) 1 calc PR A 1
C30B C 0.532(7) 0.742(4) 0.3402(10) 0.32(5) Uani 0.376(9) 1 d P A 2
H30D H 0.6162 0.7330 0.3367 0.386 Uiso 0.376(9) 1 calc PR A 2
H30E H 0.5065 0.7051 0.3701 0.386 Uiso 0.376(9) 1 calc PR A 2
H30F H 0.5129 0.8252 0.3413 0.386 Uiso 0.376(9) 1 calc PR A 2
C31A C 0.511(4) 0.560(2) 0.2781(11) 0.25(2) Uani 0.624(9) 1 d P A 1
H31A H 0.5818 0.5505 0.2591 0.298 Uiso 0.624(9) 1 calc PR A 1
H31B H 0.4591 0.4938 0.2723 0.298 Uiso 0.624(9) 1 calc PR A 1
H31C H 0.5307 0.5631 0.3124 0.298 Uiso 0.624(9) 1 calc PR A 1
C31B C 0.548(2) 0.5772(18) 0.2970(10) 0.108(7) Uani 0.376(9) 1 d P A 2
H31D H 0.6274 0.5994 0.3050 0.130 Uiso 0.376(9) 1 calc PR A 2
H31E H 0.5458 0.5413 0.2651 0.130 Uiso 0.376(9) 1 calc PR A 2
H31F H 0.5189 0.5218 0.3210 0.130 Uiso 0.376(9) 1 calc PR A 2
C32 C 0.8975(7) 0.7428(5) 0.1936(3) 0.116(2) Uani 1 1 d . . .
H32A H 0.8688 0.6887 0.2191 0.139 Uiso 1 1 calc R . .
C33 C 0.9615(15) 0.6719(10) 0.1570(5) 0.205(6) Uani 1 1 d . . .
H33A H 1.0260 0.6311 0.1725 0.247 Uiso 1 1 calc R . .
H33B H 0.9918 0.7231 0.1318 0.247 Uiso 1 1 calc R . .
H33C H 0.9084 0.6152 0.1426 0.247 Uiso 1 1 calc R . .
C34 C 0.9963(8) 0.8181(10) 0.2159(5) 0.167(4) Uani 1 1 d . . .
H34A H 1.0598 0.7676 0.2265 0.201 Uiso 1 1 calc R . .
H34B H 0.9659 0.8614 0.2435 0.201 Uiso 1 1 calc R . .
H34C H 1.0254 0.8727 0.1918 0.201 Uiso 1 1 calc R . .
N1 N 0.7573(4) 0.6928(3) -0.03378(14) 0.0798(10) Uani 1 1 d . . .
H1N H 0.8037 0.7248 -0.0125 0.096 Uiso 1 1 calc R . .
N8 N 0.8318(3) 0.9091(3) 0.14237(10) 0.0654(8) Uani 1 1 d . . .
O1 O 0.9064(2) 0.8983(3) -0.04344(10) 0.0719(7) Uani 1 1 d . . .
H1O H 0.958(5) 0.896(5) -0.066(2) 0.086 Uiso 1 1 d . . .
O2 O 0.7926(3) 0.7953(2) 0.06359(10) 0.0764(8) Uani 1 1 d . . .
O3 O 0.6594(4) 0.7836(4) 0.24185(17) 0.1138(13) Uani 1 1 d . . .
S1 S 0.77861(9) 0.90231(7) 0.09169(3) 0.0620(3) Uani 1 1 d . . .
Si1A Si 0.5420(4) 0.8057(3) 0.27290(17) 0.1105(15) Uani 0.624(9) 1 d P A 1
Si1B Si 0.5041(4) 0.7776(4) 0.2416(2) 0.090(2) Uani 0.376(9) 1 d P A 2

loop_
_atom_site_aniso_label
_atom_site_aniso_U_11
_atom_site_aniso_U_22
_atom_site_aniso_U_33
_atom_site_aniso_U_23
_atom_site_aniso_U_13
_atom_site_aniso_U_12
C1 0.079(2) 0.0557(17) 0.0468(16) -0.0017(13) 0.0045(15) -0.0080(15)
C2 0.075(2) 0.069(2) 0.0552(19) -0.0146(16) 0.0043(16) 0.0083(16)
C3 0.0661(19) 0.0699(19) 0.0450(16) -0.0089(14) 0.0053(14) 0.0077(15)
C4 0.0667(18) 0.0669(18) 0.0425(15) 0.0002(14) 0.0046(14) 0.0012(15)
C5 0.0688(18) 0.0565(16) 0.0456(15) -0.0035(13) 0.0035(14) -0.0022(14)
C6 0.084(2) 0.080(2) 0.070(2) -0.0142(19) -0.001(2) 0.018(2)
C7 0.125(4) 0.076(3) 0.076(3) 0.009(2) -0.003(3) 0.025(2)
C8 0.150(5) 0.061(2) 0.082(3) 0.007(2) -0.003(3) -0.007(3)
C9 0.114(3) 0.066(2) 0.057(2) 0.0057(17) 0.001(2) -0.025(2)
C10 0.161(6) 0.066(2) 0.096(4) -0.004(2) 0.000(4) 0.000(3)
C11 0.151(5) 0.072(3) 0.110(4) -0.019(3) 0.010(4) -0.020(3)
C12 0.103(3) 0.084(3) 0.072(3) -0.024(2) 0.009(2) -0.008(2)
C13 0.113(4) 0.109(4) 0.086(3) -0.036(3) -0.014(3) -0.016(3)
C14 0.113(4) 0.120(4) 0.067(3) -0.019(3) -0.028(3) 0.005(3)
C15 0.097(3) 0.084(3) 0.0493(19) -0.0088(17) -0.0068(19) 0.009(2)
C16 0.089(2) 0.0632(18) 0.0478(17) -0.0011(15) 0.0007(16) -0.0203(17)
C17 0.090(2) 0.0692(19) 0.0483(17) -0.0012(16) -0.0003(18) -0.0150(17)
C18 0.095(3) 0.074(2) 0.075(2) -0.011(2) -0.005(2) -0.002(2)
C19 0.110(4) 0.109(4) 0.076(3) -0.007(3) 0.001(3) 0.014(3)
C20 0.102(4) 0.134(5) 0.075(3) 0.002(3) 0.012(3) -0.003(3)
C21 0.098(4) 0.126(4) 0.105(4) -0.006(4) -0.004(3) -0.036(3)
C22 0.100(3) 0.085(3) 0.089(3) -0.018(2) 0.006(3) -0.026(2)
C23 0.099(4) 0.212(9) 0.120(6) 0.008(6) 0.013(4) 0.001(5)
C24 0.105(3) 0.066(2) 0.054(2) 0.0078(16) 0.008(2) -0.0143(19)
C25 0.115(4) 0.091(3) 0.064(3) 0.016(2) 0.018(2) -0.012(3)
C26A 0.48(6) 0.27(3) 0.48(6) 0.22(4) 0.40(6) 0.28(4)
C26B 0.25(3) 0.142(19) 0.102(12) 0.025(13) 0.026(19) 0.15(2)
C27A 0.28(3) 0.26(3) 0.099(12) -0.075(16) -0.029(14) 0.09(2)
C27B 0.122(15) 0.26(3) 0.066(10) 0.013(14) -0.020(10) -0.026(17)
C28A 0.137(12) 0.26(2) 0.139(15) 0.013(15) 0.053(12) -0.060(13)
C28B 0.097(10) 0.110(11) 0.107(13) 0.029(10) 0.039(10) 0.009(8)
C29A 0.141(18) 0.36(5) 0.27(4) 0.05(3) 0.13(2) -0.06(2)
C29B 0.14(3) 0.56(12) 0.26(6) -0.22(7) -0.01(3) 0.05(4)
C30A 0.27(4) 0.28(3) 0.17(2) -0.08(2) -0.03(2) -0.02(3)
C30B 0.72(13) 0.19(3) 0.056(11) -0.029(17) 0.10(3) -0.09(5)
C31A 0.47(6) 0.113(12) 0.17(2) 0.054(13) -0.05(2) -0.10(2)
C31B 0.130(12) 0.068(9) 0.126(18) 0.050(10) 0.019(12) 0.003(8)
C32 0.151(5) 0.087(3) 0.108(4) 0.039(3) 0.010(4) 0.013(3)
C33 0.306(16) 0.141(8) 0.169(10) -0.023(7) 0.020(11) 0.090(9)
C34 0.142(7) 0.170(8) 0.189(10) 0.051(7) -0.055(7) 0.024(6)
N1 0.110(3) 0.0635(17) 0.065(2) -0.0033(15) -0.0026(19) 0.0093(17)
N8 0.093(2) 0.0605(15) 0.0431(14) 0.0039(12) 0.0004(14) -0.0082(14)
O1 0.0680(14) 0.0986(19) 0.0492(12) -0.0034(12) 0.0029(11) 0.0116(13)
O2 0.116(2) 0.0591(13) 0.0546(14) -0.0052(11) 0.0052(14) -0.0081(13)
O3 0.139(3) 0.101(2) 0.102(3) 0.022(2) 0.046(3) -0.016(2)
S1 0.0873(6) 0.0561(4) 0.0426(4) -0.0010(3) 0.0031(4) -0.0140(4)
Si1A 0.131(3) 0.113(2) 0.088(3) -0.0049(16) 0.043(2) 0.0089(17)
Si1B 0.110(3) 0.090(3) 0.070(4) 0.024(2) 0.020(2) 0.022(2)

loop_
_geom_bond_atom_site_label_1
_geom_bond_atom_site_label_2
_geom_bond_distance
_geom_bond_site_symmetry_2
_geom_bond_publ_flag
C1 C16 1.305(5) . ?
C1 C5 1.492(5) . ?
C1 C9 1.498(5) . ?
C2 N1 1.346(6) . ?
C2 C3 1.395(6) . ?
C2 C12 1.399(6) . ?
C3 C15 1.360(6) . ?
C3 C4 1.492(5) . ?
C4 O1 1.418(5) . ?
C4 C5 1.517(5) . ?
C4 H4A 0.9800 . ?
C5 C6 1.527(6) . ?
C5 H5A 0.9800 . ?
C6 C7 1.530(8) . ?
C6 H6A 0.9700 . ?
C6 H6B 0.9700 . ?
C7 C8 1.483(8) . ?
C7 H7A 0.9700 . ?
C7 H7B 0.9700 . ?
C8 C9 1.517(8) . ?
C8 H8A 0.9700 . ?
C8 H8B 0.9700 . ?
C9 H9A 0.9700 . ?
C9 H9B 0.9700 . ?
C10 N1 1.347(7) . ?
C10 C11 1.348(10) . ?
C10 H10A 0.9300 . ?
C11 C12 1.404(9) . ?
C11 H11A 0.9300 . ?
C12 C13 1.392(9) . ?
C13 C14 1.372(9) . ?
C13 H13A 0.9300 . ?
C14 C15 1.402(7) . ?
C14 H14A 0.9300 . ?
C15 H15A 0.9300 . ?
C16 S1 1.739(4) . ?
C16 H16A 0.9300 . ?
C17 C22 1.372(6) . ?
C17 C18 1.386(6) . ?
C17 S1 1.780(5) . ?
C18 C19 1.376(8) . ?
C18 H18A 0.9300 . ?
C19 C20 1.371(9) . ?
C19 H19A 0.9300 . ?
C20 C21 1.359(10) . ?
C20 C23 1.517(10) . ?
C21 C22 1.412(8) . ?
C21 H21A 0.9300 . ?
C22 H22A 0.9300 . ?
C23 H23A 0.9600 . ?
C23 H23B 0.9600 . ?
C23 H23C 0.9600 . ?
C24 N8 1.476(5) . ?
C24 C32 1.498(8) . ?
C24 C25 1.512(7) . ?
C24 H24A 0.9800 . ?
C25 O3 1.401(6) . ?
C25 H25A 0.9700 . ?
C25 H25B 0.9700 . ?
C26A Si1A 1.76(3) . ?
C26A H26A 0.9600 . ?
C26A H26B 0.9600 . ?
C26A H26C 0.9600 . ?
C26B Si1B 1.94(3) . ?
C26B H26D 0.9600 . ?
C26B H26E 0.9600 . ?
C26B H26F 0.9600 . ?
C27A Si1A 1.720(19) . ?
C27A H27A 0.9600 . ?
C27A H27B 0.9600 . ?
C27A H27C 0.9600 . ?
C27B Si1B 1.86(3) . ?
C27B H27D 0.9600 . ?
C27B H27E 0.9600 . ?
C27B H27F 0.9600 . ?
C28A C30A 1.51(4) . ?
C28A C29A 1.55(2) . ?
C28A C31A 1.64(4) . ?
C28A Si1A 1.80(2) . ?
C28B C31B 1.50(3) . ?
C28B C30B 1.51(6) . ?
C28B C29B 1.69(6) . ?
C28B Si1B 1.876(19) . ?
C29A H29A 0.9600 . ?
C29A H29B 0.9600 . ?
C29A H29C 0.9600 . ?
C29B H29D 0.9600 . ?
C29B H29E 0.9600 . ?
C29B H29F 0.9600 . ?
C30A H30A 0.9600 . ?
C30A H30B 0.9600 . ?
C30A H30C 0.9600 . ?
C30B H30D 0.9600 . ?
C30B H30E 0.9600 . ?
C30B H30F 0.9600 . ?
C31A H31A 0.9600 . ?
C31A H31B 0.9600 . ?
C31A H31C 0.9600 . ?
C31B H31D 0.9600 . ?
C31B H31E 0.9600 . ?
C31B H31F 0.9600 . ?
C32 C33 1.469(13) . ?
C32 C34 1.528(13) . ?
C32 H32A 0.9800 . ?
C33 H33A 0.9600 . ?
C33 H33B 0.9600 . ?
C33 H33C 0.9600 . ?
C34 H34A 0.9600 . ?
C34 H34B 0.9600 . ?
C34 H34C 0.9600 . ?
N1 H1N 0.8600 . ?
N8 S1 1.508(3) . ?
O1 H1O 0.85(6) . ?
O2 S1 1.439(3) . ?
O3 Si1A 1.592(5) . ?
O3 Si1B 1.754(7) . ?
